data_4301261
loop_
_publ_author_name
'Jiang Wu'
'Peter Kroll'
'H. V. Rasika Dias'

_publ_contact_author_address
;Department of Chemistry and Biochemistry 
The University of Texas at Arlington 
700 Planetarium Place, Room 130 CPB 
Arlington, Texas 76019-0065, USA
;
_publ_contact_author_email dias@uta.edu
_publ_contact_author_fax 817-272-3808
_publ_contact_author_name 'Prof. Rasika Dias'
_publ_contact_author_phone 817-272-3813
_publ_section_title
;
Gold(I) Chloride Coordinated 3-Hexyne
;
_journal_name_full 'Inorganic Chemistry'
_journal_page_first 423
_journal_page_last 425
_journal_paper_doi 10.1021/ic8020854
_journal_volume 48
_journal_year 2009
_chemical_formula_sum 'C12 H20 Au Cl3'
_chemical_formula_weight 467.60
_chemical_name_common C12H20AuCl3
_chemical_name_systematic
;

 ?

;
_space_group_IT_number 14
_symmetry_cell_setting monoclinic
_symmetry_space_group_name_Hall '-P 2ybc'
_symmetry_space_group_name_H-M 'P 1 21/c 1'
_atom_sites_solution_hydrogens geom
_atom_sites_solution_primary direct
_atom_sites_solution_secondary difmap
_audit_creation_method SHELXL-97
_cell_angle_alpha 90.00
_cell_angle_beta 93.596(1)
_cell_angle_gamma 90.00
_cell_formula_units_Z 4
_cell_length_a 13.0188(6)
_cell_length_b 10.1970(4)
_cell_length_c 11.0695(5)
_cell_measurement_reflns_used 7336
_cell_measurement_temperature 100(2)
_cell_measurement_theta_max 28.24
_cell_measurement_theta_min 2.54
_cell_volume 1466.61(11)
_computing_cell_refinement 'Bruker SMART'
_computing_data_collection 'Bruker SMART'
_computing_data_reduction 'Bruker SAINT'
_computing_molecular_graphics 'Bruker SHELXTL'
_computing_publication_material 'Bruker SHELXTL'
_computing_structure_refinement 'SHELXL-97 (Sheldrick, 2008)'
_computing_structure_solution 'SHELXS-97 (Sheldrick, 2008)'
_diffrn_ambient_temperature 100(2)
_diffrn_measured_fraction_theta_full 1.000
_diffrn_measured_fraction_theta_max 1.000
_diffrn_measurement_device_type 'CCD area detector'
_diffrn_measurement_method 'phi and omega scans'
_diffrn_radiation_monochromator graphite
_diffrn_radiation_source 'fine-focus sealed tube'
_diffrn_radiation_type MoK\a
_diffrn_radiation_wavelength 0.71073
_diffrn_reflns_av_R_equivalents 0.0421
_diffrn_reflns_av_sigmaI/netI 0.0384
_diffrn_reflns_limit_h_max 16
_diffrn_reflns_limit_h_min -16
_diffrn_reflns_limit_k_max 12
_diffrn_reflns_limit_k_min -12
_diffrn_reflns_limit_l_max 13
_diffrn_reflns_limit_l_min -13
_diffrn_reflns_number 11462
_diffrn_reflns_theta_full 26.50
_diffrn_reflns_theta_max 26.50
_diffrn_reflns_theta_min 1.57
_exptl_absorpt_coefficient_mu 10.551
_exptl_absorpt_correction_T_max 0.8167
_exptl_absorpt_correction_T_min 0.2268
_exptl_absorpt_correction_type multi-scan
_exptl_absorpt_process_details SADABS
_exptl_crystal_colour colorless
_exptl_crystal_density_diffrn 2.118
_exptl_crystal_density_method 'not measured'
_exptl_crystal_description parallelpipe
_exptl_crystal_F_000 888
_exptl_crystal_size_max 0.20
_exptl_crystal_size_mid 0.20
_exptl_crystal_size_min 0.02
_refine_diff_density_max 3.240
_refine_diff_density_min -1.865
_refine_diff_density_rms 0.250
_refine_ls_extinction_method none
_refine_ls_goodness_of_fit_ref 1.116
_refine_ls_hydrogen_treatment mixed
_refine_ls_matrix_type full
_refine_ls_number_parameters 149
_refine_ls_number_reflns 3038
_refine_ls_number_restraints 0
_refine_ls_restrained_S_all 1.116
_refine_ls_R_factor_all 0.0389
_refine_ls_R_factor_gt 0.0311
_refine_ls_shift/su_max 0.002
_refine_ls_shift/su_mean 0.000
_refine_ls_structure_factor_coef Fsqd
_refine_ls_weighting_details 'calc w=1/[\s^2^(Fo^2^)+(0.0489P)^2^+0.7113P] where P=(Fo^2^+2Fc^2^)/3'
_refine_ls_weighting_scheme calc
_refine_ls_wR_factor_gt 0.0784
_refine_ls_wR_factor_ref 0.0840
_reflns_number_gt 2630
_reflns_number_total 3038
_reflns_threshold_expression >2sigma(I)
_cod_data_source_file ic8020854_si_003.cif
_cod_data_source_block dias565a
_cod_depositor_comments
;
The following automatic conversions were performed:
'_symmetry_cell_setting' value 'Monoclinic' changed to 'monoclinic'
according to '/home/saulius/struct/CIF-dictionaries/cif_core.dic'
dictionary named 'cif_core.dic' version 2.4.1 from 2010-06-29.

Automatic conversion script
Id: cif_fix_enum 1527 2010-12-29 10:47:43Z saulius 
;
_cod_original_sg_symbol_H-M 'P 21/c'
_cod_database_code 4301261

loop_
_symmetry_equiv_pos_as_xyz
'x, y, z'
'-x, y+1/2, -z+1/2'
'-x, -y, -z'
'x, -y-1/2, z-1/2'

loop_
_atom_site_label
_atom_site_type_symbol
_atom_site_fract_x
_atom_site_fract_y
_atom_site_fract_z
_atom_site_U_iso_or_equiv
_atom_site_adp_type
_atom_site_occupancy
_atom_site_symmetry_multiplicity
_atom_site_calc_flag
_atom_site_refinement_flags
_atom_site_disorder_assembly
_atom_site_disorder_group
Au1 Au 0.615782(15) 0.01872(2) 0.597803(17) 0.01590(10) Uani 1 1 d . . .
Cl2 Cl 0.81211(11) 0.03295(13) 0.45167(12) 0.0214(3) Uani 1 1 d . . .
Cl1 Cl 0.43584(10) 0.08203(14) 0.59687(12) 0.0223(3) Uani 1 1 d . . .
Cl3 Cl 0.59134(13) -0.00065(14) 0.87566(14) 0.0279(3) Uani 1 1 d . . .
C1 C 0.7341(5) -0.2481(5) 0.6965(5) 0.0260(13) Uani 1 1 d . . .
H1A H 0.7609 -0.2074 0.7722 0.039 Uiso 1 1 calc R . .
H1B H 0.7534 -0.3410 0.6963 0.039 Uiso 1 1 calc R . .
H1C H 0.6589 -0.2402 0.6895 0.039 Uiso 1 1 calc R . .
C2 C 0.7790(5) -0.1794(5) 0.5904(5) 0.0214(12) Uani 1 1 d . . .
H2A H 0.7443 -0.2125 0.5143 0.026 Uiso 1 1 calc R . .
H2B H 0.8530 -0.2017 0.5895 0.026 Uiso 1 1 calc R . .
C3 C 0.7677(4) -0.0297(5) 0.5944(5) 0.0170(11) Uani 1 1 d . . .
C4 C 0.8273(4) 0.0333(5) 0.6985(5) 0.0178(11) Uani 1 1 d . . .
C5 C 0.9444(5) 0.0352(5) 0.6991(6) 0.0238(13) Uani 1 1 d . . .
H5A H 0.9670 -0.0281 0.6384 0.029 Uiso 1 1 calc R . .
H5B H 0.9736 0.0068 0.7796 0.029 Uiso 1 1 calc R . .
C6 C 0.9861(5) 0.1708(6) 0.6710(6) 0.0319(14) Uani 1 1 d . . .
H6A H 0.9608 0.1971 0.5893 0.048 Uiso 1 1 calc R . .
H6B H 1.0615 0.1683 0.6757 0.048 Uiso 1 1 calc R . .
H6C H 0.9627 0.2342 0.7299 0.048 Uiso 1 1 calc R . .
C7 C 0.8491(6) 0.0002(6) 0.9929(6) 0.0310(15) Uani 1 1 d . . .
H7A H 0.7857 -0.0474 1.0076 0.047 Uiso 1 1 calc R . .
H7B H 0.8814 0.0308 1.0702 0.047 Uiso 1 1 calc R . .
H7C H 0.8966 -0.0583 0.9536 0.047 Uiso 1 1 calc R . .
C8 C 0.8236(5) 0.1179(6) 0.9109(5) 0.0239(12) Uani 1 1 d . . .
H8A H 0.7759 0.1768 0.9513 0.029 Uiso 1 1 calc R . .
H8B H 0.8875 0.1676 0.8990 0.029 Uiso 1 1 calc R . .
C9 C 0.7747(4) 0.0781(5) 0.7885(5) 0.0197(11) Uani 1 1 d . . .
C10 C 0.6606(5) 0.0954(5) 0.7647(5) 0.0202(11) Uani 1 1 d . . .
C11 C 0.6221(4) 0.2362(6) 0.7737(5) 0.0239(12) Uani 1 1 d . . .
H11A H 0.5462 0.2374 0.7599 0.029 Uiso 1 1 calc R . .
H11B H 0.6396 0.2699 0.8563 0.029 Uiso 1 1 calc R . .
C12 C 0.6673(4) 0.3222(6) 0.6855(5) 0.0254(13) Uani 1 1 d . . .
H12A H 0.7423 0.3122 0.6915 0.038 Uiso 1 1 calc R . .
H12B H 0.6494 0.4135 0.7023 0.038 Uiso 1 1 calc R . .
H12C H 0.6403 0.2986 0.6038 0.038 Uiso 1 1 calc R . .

loop_
_atom_site_aniso_label
_atom_site_aniso_U_11
_atom_site_aniso_U_22
_atom_site_aniso_U_33
_atom_site_aniso_U_23
_atom_site_aniso_U_13
_atom_site_aniso_U_12
Au1 0.01570(14) 0.01531(14) 0.01644(14) -0.00313(7) -0.00099(9) 0.00000(7)
Cl2 0.0221(7) 0.0208(7) 0.0215(7) 0.0013(5) 0.0028(5) -0.0005(5)
Cl1 0.0189(7) 0.0268(7) 0.0211(6) -0.0095(5) -0.0007(5) 0.0025(5)
Cl3 0.0302(9) 0.0322(7) 0.0217(7) 0.0003(6) 0.0038(6) -0.0084(6)
C1 0.035(4) 0.013(3) 0.029(3) 0.003(2) -0.002(3) 0.001(2)
C2 0.029(3) 0.012(3) 0.022(3) -0.004(2) 0.000(2) 0.000(2)
C3 0.016(3) 0.015(3) 0.020(3) 0.0010(19) 0.004(2) 0.000(2)
C4 0.019(3) 0.015(3) 0.019(3) 0.0040(19) 0.000(2) -0.001(2)
C5 0.022(3) 0.021(3) 0.028(3) -0.002(2) -0.004(3) 0.000(2)
C6 0.027(3) 0.029(3) 0.040(4) 0.000(3) 0.001(3) -0.006(3)
C7 0.033(4) 0.030(3) 0.028(4) -0.001(3) -0.014(3) 0.000(3)
C8 0.029(3) 0.021(3) 0.022(3) -0.004(2) -0.001(2) -0.001(2)
C9 0.024(3) 0.013(3) 0.022(3) 0.001(2) -0.002(2) 0.000(2)
C10 0.029(3) 0.015(3) 0.015(2) -0.002(2) -0.003(2) -0.003(2)
C11 0.024(3) 0.023(3) 0.024(3) -0.011(2) -0.001(2) 0.003(2)
C12 0.023(3) 0.033(3) 0.020(3) -0.014(2) -0.004(2) 0.010(3)

loop_
_atom_type_symbol
_atom_type_description
_atom_type_scat_dispersion_real
_atom_type_scat_dispersion_imag
_atom_type_scat_source
C C 0.0033 0.0016 'International Tables Vol C Tables 4.2.6.8 and 6.1.1.4'
H H 0.0000 0.0000 'International Tables Vol C Tables 4.2.6.8 and 6.1.1.4'
Cl Cl 0.1484 0.1585 'International Tables Vol C Tables 4.2.6.8 and 6.1.1.4'
Au Au -2.0133 8.8022 'International Tables Vol C Tables 4.2.6.8 and 6.1.1.4'

loop_
_geom_angle_atom_site_label_1
_geom_angle_atom_site_label_2
_geom_angle_atom_site_label_3
_geom_angle
_geom_angle_site_symmetry_1
_geom_angle_site_symmetry_3
_geom_angle_publ_flag
C3 Au1 C10 83.6(2) . . ?
C3 Au1 Cl1 178.08(15) . . ?
C10 Au1 Cl1 97.01(17) . . ?
C3 Au1 Cl1 95.46(16) . 3_656 ?
C10 Au1 Cl1 177.46(15) . 3_656 ?
Cl1 Au1 Cl1 84.04(4) . 3_656 ?
Au1 Cl1 Au1 95.96(4) . 3_656 ?
C2 C1 H1A 109.5 . . ?
C2 C1 H1B 109.5 . . ?
H1A C1 H1B 109.5 . . ?
C2 C1 H1C 109.5 . . ?
H1A C1 H1C 109.5 . . ?
H1B C1 H1C 109.5 . . ?
C1 C2 C3 113.3(5) . . ?
C1 C2 H2A 108.9 . . ?
C3 C2 H2A 108.9 . . ?
C1 C2 H2B 108.9 . . ?
C3 C2 H2B 108.9 . . ?
H2A C2 H2B 107.7 . . ?
C4 C3 C2 113.8(5) . . ?
C4 C3 Cl2 109.8(4) . . ?
C2 C3 Cl2 106.6(4) . . ?
C4 C3 Au1 109.8(4) . . ?
C2 C3 Au1 109.6(4) . . ?
Cl2 C3 Au1 106.9(3) . . ?
C9 C4 C3 117.4(5) . . ?
C9 C4 C5 123.8(5) . . ?
C3 C4 C5 118.7(5) . . ?
C4 C5 C6 112.3(5) . . ?
C4 C5 H5A 109.1 . . ?
C6 C5 H5A 109.1 . . ?
C4 C5 H5B 109.1 . . ?
C6 C5 H5B 109.1 . . ?
H5A C5 H5B 107.9 . . ?
C5 C6 H6A 109.5 . . ?
C5 C6 H6B 109.5 . . ?
H6A C6 H6B 109.5 . . ?
C5 C6 H6C 109.5 . . ?
H6A C6 H6C 109.5 . . ?
H6B C6 H6C 109.5 . . ?
C8 C7 H7A 109.5 . . ?
C8 C7 H7B 109.5 . . ?
H7A C7 H7B 109.5 . . ?
C8 C7 H7C 109.5 . . ?
H7A C7 H7C 109.5 . . ?
H7B C7 H7C 109.5 . . ?
C9 C8 C7 112.6(5) . . ?
C9 C8 H8A 109.1 . . ?
C7 C8 H8A 109.1 . . ?
C9 C8 H8B 109.1 . . ?
C7 C8 H8B 109.1 . . ?
H8A C8 H8B 107.8 . . ?
C4 C9 C10 117.4(5) . . ?
C4 C9 C8 123.8(5) . . ?
C10 C9 C8 118.7(5) . . ?
C9 C10 C11 115.1(5) . . ?
C9 C10 Cl3 109.9(4) . . ?
C11 C10 Cl3 106.2(4) . . ?
C9 C10 Au1 109.5(4) . . ?
C11 C10 Au1 109.9(4) . . ?
Cl3 C10 Au1 105.8(3) . . ?
C12 C11 C10 111.9(5) . . ?
C12 C11 H11A 109.2 . . ?
C10 C11 H11A 109.2 . . ?
C12 C11 H11B 109.2 . . ?
C10 C11 H11B 109.2 . . ?
H11A C11 H11B 107.9 . . ?
C11 C12 H12A 109.5 . . ?
C11 C12 H12B 109.5 . . ?
H12A C12 H12B 109.5 . . ?
C11 C12 H12C 109.5 . . ?
H12A C12 H12C 109.5 . . ?
H12B C12 H12C 109.5 . . ?

loop_
_geom_bond_atom_site_label_1
_geom_bond_atom_site_label_2
_geom_bond_distance
_geom_bond_site_symmetry_2
_geom_bond_publ_flag
Au1 C3 2.042(6) . ?
Au1 C10 2.056(5) . ?
Au1 Cl1 2.4293(13) . ?
Au1 Cl1 2.4431(12) 3_656 ?
Cl2 C3 1.831(6) . ?
Cl1 Au1 2.4431(12) 3_656 ?
Cl3 C10 1.849(6) . ?
C1 C2 1.516(8) . ?
C1 H1A 0.9800 . ?
C1 H1B 0.9800 . ?
C1 H1C 0.9800 . ?
C2 C3 1.534(7) . ?
C2 H2A 0.9900 . ?
C2 H2B 0.9900 . ?
C3 C4 1.494(8) . ?
C4 C9 1.325(8) . ?
C4 C5 1.524(8) . ?
C5 C6 1.524(8) . ?
C5 H5A 0.9900 . ?
C5 H5B 0.9900 . ?
C6 H6A 0.9800 . ?
C6 H6B 0.9800 . ?
C6 H6C 0.9800 . ?
C7 C8 1.529(8) . ?
C7 H7A 0.9800 . ?
C7 H7B 0.9800 . ?
C7 H7C 0.9800 . ?
C8 C9 1.516(7) . ?
C8 H8A 0.9900 . ?
C8 H8B 0.9900 . ?
C9 C10 1.503(8) . ?
C10 C11 1.527(8) . ?
C11 C12 1.462(8) . ?
C11 H11A 0.9900 . ?
C11 H11B 0.9900 . ?
C12 H12A 0.9800 . ?
C12 H12B 0.9800 . ?
C12 H12C 0.9800 . ?
